data_1557975
loop_
_publ_author_name
'Li, Ya-Hui'
'Wang, Zhao-Yang'
'Ma, Bing'
'Xu, Hong'
'Zang, Shuang-Quan'
'Mak, Thomas C. W.'

_publ_section_title
;
 Self-assembly of thiolate-protected silver coordination polymers
 regulated by POMs.
;
_journal_issue 20
_journal_name_full Nanoscale
_journal_page_first 10944
_journal_page_last 10948
_journal_paper_doi 10.1039/d0nr00342e
_journal_volume 12
_journal_year 2020
_chemical_formula_moiety 'C40 H78 Ag10 Mo12 N8 O38 S6, 2(C2 H3 N)'
_chemical_formula_sum 'C44 H84 Ag10 Mo12 N10 O38 S6'
_chemical_formula_weight 3783.55
_chemical_name_systematic Ag10-Mo6
_space_group_crystal_system triclinic
_space_group_IT_number 2
_space_group_name_Hall '-P 1'
_space_group_name_H-M_alt 'P -1'
_atom_sites_solution_hydrogens geom
_atom_sites_solution_primary direct
_audit_creation_date 2019-08-10
_audit_creation_method
;
Olex2 1.2
(compiled 2018.05.29 svn.r3508 for OlexSys, GUI svn.r5506)
;
_audit_update_record
;
2019-08-30 deposited with the CCDC.	2020-04-30 downloaded from the CCDC.
;
_cell_angle_alpha 63.3059(9)
_cell_angle_beta 87.7117(7)
_cell_angle_gamma 83.0788(7)
_cell_formula_units_Z 1
_cell_length_a 11.30672(10)
_cell_length_b 15.29988(14)
_cell_length_c 15.58799(14)
_cell_measurement_reflns_used 18496
_cell_measurement_temperature 200.01(10)
_cell_measurement_theta_max 72.9680
_cell_measurement_theta_min 3.2460
_cell_volume 2391.32(4)
_computing_cell_refinement 'CrysAlisPro 1.171.39.27b (Rigaku OD, 2015)'
_computing_data_collection 'CrysAlisPro 1.171.39.27b (Rigaku OD, 2015)'
_computing_data_reduction 'CrysAlisPro 1.171.39.27b (Rigaku OD, 2015)'
_computing_molecular_graphics 'Olex2 (Dolomanov et al., 2009)'
_computing_publication_material 'Olex2 (Dolomanov et al., 2009)'
_computing_structure_refinement 'ShelXL (Sheldrick, 2015)'
_computing_structure_solution 'ShelXS (Sheldrick, 2008)'
_diffrn_ambient_environment N~2~
_diffrn_ambient_temperature 200.01(10)
_diffrn_detector 'CCD plate'
_diffrn_measured_fraction_theta_full 0.995
_diffrn_measured_fraction_theta_max 0.972
_diffrn_measurement_details
;
List of Runs (angles in degrees, time in seconds):

  # Type    Start    End  Width  t~exp~   \w     \q     \k     \f   Frames
#--------------------------------------------------------------------------
  1  \w    -34.00  69.00   0.50    0.50    --    0.00  77.00 -60.00  206
  2  \w    -45.00  22.00   0.50    0.50    --    0.00  19.00-120.00  134
  3  \w     39.00  87.00   0.50    0.50    --    0.00  19.00-120.00   96
  4  \w    -49.00  27.00   0.50    0.50    --    0.00 -38.00 -60.00  152
  5  \w     67.00 166.00   0.50    0.50    --   97.60  30.00 -90.00  198
  6  \w      8.00  33.00   0.50    0.50    --   97.60 -82.00  30.00   50
  7  \w      8.00 114.00   0.50    0.50    --   97.60 -45.00 150.00  212
  8  \w     64.00 111.00   0.50    0.50    --   97.60  30.00-180.00   94
  9  \w     70.00 161.00   0.50    0.50    --   97.60  45.00 120.00  182
 10  \w    135.00 187.00   0.50    0.50    --   97.60  30.00-180.00  104
 11  \w     47.00 132.00   0.50    0.50    --   97.60 -82.00 120.00  170
 12  \w     11.00 127.00   0.50    0.50    --   97.60 -61.00 -90.00  232
 13  \w     15.00  52.00   0.50    0.50    --   97.60 -30.00 -60.00   74
 14  \w     76.00 130.00   0.50    0.50    --   97.60 -30.00 -60.00  108
 15  \w     94.00 187.00   0.50    0.50    --   97.60  45.00 -30.00  186
 16  \w     14.00 134.00   0.50    0.50    --   97.60 -82.00 -90.00  240
 17  \w     97.00 129.00   0.50    0.50    --   97.60 -82.00  30.00   64
 18  \w     59.00 100.00   0.50    0.50    --   97.60 -82.00-150.00   82
 19  \w     90.00 117.00   0.50    0.50    --   97.60 -82.00 -30.00   54
 20  \w     18.00 131.00   0.50    0.50    --   97.60 -82.00  60.00  226
 21  \w     79.00 104.00   0.50    0.50    --   97.60 -82.00-120.00   50
 22  \w     31.00  57.00   0.50    0.50    --   97.60 -82.00 150.00   52
 23  \w     82.00 107.00   0.50    0.50    --   97.60 -82.00 150.00   50
 24  \w     56.00 126.00   0.50    0.50    --   97.60 -61.00   0.00  140
;
_diffrn_measurement_device 'four-circle diffractometer'
_diffrn_measurement_device_type 'XtaLAB AFC12 (RINC): Kappa single'
_diffrn_measurement_method '\w scans'
_diffrn_orient_matrix_type 'CrysAlisPro convention (1999,Acta A55,543-557)'
_diffrn_orient_matrix_UB_11 -0.1168703000
_diffrn_orient_matrix_UB_12 0.0195476000
_diffrn_orient_matrix_UB_13 -0.0565414000
_diffrn_orient_matrix_UB_21 0.0677422000
_diffrn_orient_matrix_UB_22 0.0442683000
_diffrn_orient_matrix_UB_23 -0.0950467000
_diffrn_orient_matrix_UB_31 0.0243982000
_diffrn_orient_matrix_UB_32 -0.1026167000
_diffrn_orient_matrix_UB_33 0.0030301000
_diffrn_radiation_monochromator graphite
_diffrn_radiation_probe x-ray
_diffrn_radiation_type CuK\a
_diffrn_radiation_wavelength 1.54184
_diffrn_reflns_av_R_equivalents 0.0411
_diffrn_reflns_av_unetI/netI 0.0385
_diffrn_reflns_Laue_measured_fraction_full 0.995
_diffrn_reflns_Laue_measured_fraction_max 0.972
_diffrn_reflns_limit_h_max 14
_diffrn_reflns_limit_h_min -13
_diffrn_reflns_limit_k_max 13
_diffrn_reflns_limit_k_min -18
_diffrn_reflns_limit_l_max 19
_diffrn_reflns_limit_l_min -19
_diffrn_reflns_number 26058
_diffrn_reflns_point_group_measured_fraction_full 0.995
_diffrn_reflns_point_group_measured_fraction_max 0.972
_diffrn_reflns_theta_full 67.684
_diffrn_reflns_theta_max 73.346
_diffrn_reflns_theta_min 3.174
_diffrn_source 'fine-focus sealed X-ray tube'
_diffrn_source_type 'Enhance (Cu) X-ray Source'
_exptl_absorpt_coefficient_mu 30.289
_exptl_absorpt_correction_T_max 1.00000
_exptl_absorpt_correction_T_min 0.25607
_exptl_absorpt_correction_type multi-scan
_exptl_absorpt_process_details
;
CrysAlisPro 1.171.39.27b (Rigaku Oxford Diffraction, 2015)
Empirical absorption correction using spherical harmonics,
 implemented in SCALE3 ABSPACK scaling algorithm.
;
_exptl_crystal_colour colourless
_exptl_crystal_colour_primary colourless
_exptl_crystal_density_diffrn 2.627
_exptl_crystal_description plank
_exptl_crystal_F_000 1792
_exptl_crystal_size_max 0.1
_exptl_crystal_size_mid 0.02
_exptl_crystal_size_min 0.02
_refine_diff_density_max 1.079
_refine_diff_density_min -3.202
_refine_diff_density_rms 0.391
_refine_ls_extinction_method none
_refine_ls_goodness_of_fit_ref 1.080
_refine_ls_hydrogen_treatment constr
_refine_ls_matrix_type full
_refine_ls_number_parameters 555
_refine_ls_number_reflns 9331
_refine_ls_number_restraints 6
_refine_ls_restrained_S_all 1.081
_refine_ls_R_factor_all 0.0461
_refine_ls_R_factor_gt 0.0443
_refine_ls_shift/su_max 0.002
_refine_ls_shift/su_mean 0.000
_refine_ls_structure_factor_coef Fsqd
_refine_ls_weighting_details
;
 w=1/[\s^2^(Fo^2^)+(0.0779P)^2^+2.4690P]
 where P=(Fo^2^+2Fc^2^)/3
;
_refine_ls_weighting_scheme calc
_refine_ls_wR_factor_gt 0.1126
_refine_ls_wR_factor_ref 0.1145
_reflns_Friedel_coverage 0.000
_reflns_number_gt 8815
_reflns_number_total 9331
_reflns_threshold_expression 'I > 2\s(I)'
_cod_data_source_file d0nr00342e2.cif
_cod_data_source_block hy
_cod_depositor_comments 'Adding full bibliography for 1557975--1557976.cif.'
_cod_database_code 1557975
_shelxl_version_number 2013-2
_chemical_oxdiff_formula 'C N H Au S'
_chemical_oxdiff_usercomment ' '
_shelx_space_group_comment
;
The symmetry employed for this shelxl refinement is uniquely defined
by the following loop, which should always be used as a source of
symmetry information in preference to the above space-group names.
They are only intended as comments.
;
_shelx_estimated_absorpt_t_max 0.583
_shelx_estimated_absorpt_t_min 0.152
_reflns_odcompleteness_completeness 99.54
_reflns_odcompleteness_iscentric 1
_reflns_odcompleteness_theta 66.97
_olex2_refinement_description
;
1. Fixed Uiso
 At 1.5 times of:
  All C(H,H,H) groups
2. Uiso/Uaniso restraints and constraints
Uanis(C14) \\sim Ueq: with sigma of 0.01 and sigma for terminal atoms of 0.02
3.a Idealised Me refined as rotating group:
 C2(H2A,H2B,H2C), C3(H3A,H3B,H3C), C4(H4A,H4B,H4C), C6(H6A,H6B,H6C), C7(H7A,
 H7B,H7C), C8(H8A,H8B,H8C), C10(H10A,H10B,H10C), C11(H11A,H11B,H11C), C12(H12A,
 H12B,H12C), C14(H14A,H14B,H14C), C16(H16A,H16B,H16C), C18(H18A,H18B,H18C),
 C20(H20A,H20B,H20C), C22(H22A,H22B,H22C)
;
_olex2_submission_special_instructions 'No special instructions were received'
_oxdiff_exptl_absorpt_empirical_details
;
Empirical correction (ABSPACK) includes:
- Absorption correction using spherical harmonics
- Frame scaling
;
_oxdiff_exptl_absorpt_empirical_full_max 2.023
_oxdiff_exptl_absorpt_empirical_full_min 0.496

loop_
_space_group_symop_operation_xyz
'x, y, z'
'-x, -y, -z'

loop_
_atom_site_label
_atom_site_type_symbol
_atom_site_fract_x
_atom_site_fract_y
_atom_site_fract_z
_atom_site_U_iso_or_equiv
_atom_site_adp_type
_atom_site_occupancy
_atom_site_site_symmetry_order
_atom_site_calc_flag
_atom_site_refinement_flags_posn
_atom_site_refinement_flags_adp
_atom_site_refinement_flags_occupancy
_atom_site_disorder_assembly
_atom_site_disorder_group
Ag1 Ag 0.40991(3) 0.96223(3) 0.72015(3) 0.03016(11) Uani 1 1 d . . . . .
Ag2 Ag 0.25561(4) 0.84740(3) 0.63488(4) 0.03271(12) Uani 1 1 d . . . . .
Ag3 Ag 0.50053(4) 0.73157(3) 0.74822(3) 0.02764(11) Uani 1 1 d . . . . .
Ag4 Ag 0.41751(3) 0.96241(3) 0.43828(3) 0.02014(10) Uani 1 1 d . . . . .
Ag5 Ag 0.33618(4) 1.14741(3) 0.45943(3) 0.03166(12) Uani 1 1 d . . . . .
Mo1 Mo 0.27311(3) 0.75421(3) 0.97586(3) 0.01570(10) Uani 1 1 d . . . . .
Mo2 Mo 0.14747(3) 0.86481(3) 1.09977(3) 0.01787(10) Uani 1 1 d . . . . .
Mo3 Mo 0.39635(3) 0.71684(3) 1.17851(3) 0.01693(10) Uani 1 1 d . . . . .
Mo4 Mo 0.27015(3) 0.54042(3) 1.16667(3) 0.01528(10) Uani 1 1 d . . . . .
Mo5 Mo 0.02199(3) 0.68932(3) 1.08774(3) 0.01822(10) Uani 1 1 d . . . . .
Mo6 Mo 0.14682(3) 0.65230(3) 1.29038(3) 0.01641(10) Uani 1 1 d . . . . .
S1 S 0.24720(10) 1.02010(9) 0.60144(9) 0.0202(2) Uani 1 1 d . . . . .
S2 S 0.44503(10) 0.79910(8) 0.56335(8) 0.0156(2) Uani 1 1 d . . . . .
S3 S 0.39464(10) 1.12065(8) 0.30072(8) 0.0148(2) Uani 1 1 d . . . . .
O1 O 0.3169(4) 0.7941(3) 0.8605(3) 0.0260(8) Uani 1 1 d . . . . .
O2 O 0.2090(3) 0.8758(3) 0.9816(2) 0.0186(7) Uani 1 1 d . . . . .
O3 O 0.1050(3) 0.7369(3) 0.9702(2) 0.0225(8) Uani 1 1 d . . . . .
O4 O 0.4108(3) 0.7564(3) 1.0405(3) 0.0201(7) Uani 1 1 d . . . . .
O5 O 0.3031(3) 0.6152(3) 1.0293(3) 0.0214(7) Uani 1 1 d . . . . .
O6 O 0.3096(4) 0.4224(3) 1.1867(3) 0.0264(8) Uani 1 1 d . . . . .
O7 O 0.4105(3) 0.5830(3) 1.1898(3) 0.0189(7) Uani 1 1 d . . . . .
O8 O 0.1047(3) 0.5614(3) 1.1231(3) 0.0233(8) Uani 1 1 d . . . . .
O9 O 0.5340(3) 0.7263(3) 1.2083(3) 0.0287(9) Uani 1 1 d . . . . .
O10 O 0.3140(3) 0.8440(3) 1.1435(3) 0.0213(7) Uani 1 1 d . . . . .
O11 O -0.1143(4) 0.6780(3) 1.0575(3) 0.0335(10) Uani 1 1 d . . . . .
O12 O 0.1055(4) 0.9820(3) 1.0793(3) 0.0278(8) Uani 1 1 d . . . . .
O13 O 0.1157(3) 0.7901(3) 1.2376(3) 0.0221(8) Uani 1 1 d . . . . .
O14 O 0.0096(3) 0.6487(3) 1.2265(3) 0.0210(7) Uani 1 1 d . . . . .
O15 O 0.3148(3) 0.6680(3) 1.2962(2) 0.0207(7) Uani 1 1 d . . . . .
O16 O 0.2093(3) 0.5295(3) 1.2852(2) 0.0184(7) Uani 1 1 d . . . . .
O17 O 0.1023(4) 0.6117(3) 1.4050(3) 0.0274(8) Uani 1 1 d . . . . .
O18 O 0.0068(3) 0.8212(3) 1.0767(3) 0.0238(8) Uani 1 1 d . . . . .
O19 O 0.2098(2) 0.7021(2) 1.1335(2) 0.0106(6) Uani 1 1 d . . . . .
N1 N 0.4050(6) 1.0211(5) 0.8298(5) 0.0453(14) Uani 1 1 d . . . . .
N2 N 0.1432(5) 0.7328(4) 0.7259(5) 0.0385(13) Uani 1 1 d . . . . .
N3 N 0.4291(4) 0.5998(3) 0.8455(3) 0.0241(9) Uani 1 1 d . . . . .
N4 N 0.2035(5) 1.2874(4) 0.4004(4) 0.0435(14) Uani 1 1 d . . . . .
C1 C 0.1152(4) 1.0691(4) 0.6493(4) 0.0228(11) Uani 1 1 d . . . . .
C2 C 0.1459(6) 1.1599(5) 0.6551(5) 0.0341(14) Uani 1 1 d . . . . .
H2A H 0.2140 1.1427 0.6968 0.051 Uiso 1 1 calc GR . . . .
H2B H 0.0794 1.1862 0.6800 0.051 Uiso 1 1 calc GR . . . .
H2C H 0.1639 1.2085 0.5921 0.051 Uiso 1 1 calc GR . . . .
C3 C 0.0892(5) 0.9898(5) 0.7481(4) 0.0340(14) Uani 1 1 d . . . . .
H3A H 0.0732 0.9320 0.7432 0.051 Uiso 1 1 calc GR . . . .
H3B H 0.0210 1.0133 0.7738 0.051 Uiso 1 1 calc GR . . . .
H3C H 0.1569 0.9739 0.7899 0.051 Uiso 1 1 calc GR . . . .
C4 C 0.0125(5) 1.0945(5) 0.5795(5) 0.0410(16) Uani 1 1 d . . . . .
H4A H 0.0331 1.1427 0.5172 0.061 Uiso 1 1 calc GR . . . .
H4B H -0.0571 1.1206 0.6015 0.061 Uiso 1 1 calc GR . . . .
H4C H -0.0036 1.0362 0.5755 0.061 Uiso 1 1 calc GR . . . .
C5 C 0.4336(4) 0.7080(4) 0.5159(4) 0.0187(10) Uani 1 1 d . . . . .
C6 C 0.3030(5) 0.6994(5) 0.5074(5) 0.0357(14) Uani 1 1 d . . . . .
H6A H 0.2666 0.6799 0.5691 0.054 Uiso 1 1 calc GR . . . .
H6B H 0.2956 0.6509 0.4854 0.054 Uiso 1 1 calc GR . . . .
H6C H 0.2639 0.7619 0.4624 0.054 Uiso 1 1 calc GR . . . .
C7 C 0.4928(6) 0.7434(5) 0.4189(4) 0.0353(14) Uani 1 1 d . . . . .
H7A H 0.4510 0.8049 0.3745 0.053 Uiso 1 1 calc GR . . . .
H7B H 0.4910 0.6954 0.3953 0.053 Uiso 1 1 calc GR . . . .
H7C H 0.5740 0.7522 0.4254 0.053 Uiso 1 1 calc GR . . . .
C8 C 0.4980(6) 0.6109(5) 0.5875(5) 0.0391(15) Uani 1 1 d . . . . .
H8A H 0.5779 0.6201 0.5974 0.059 Uiso 1 1 calc GR . . . .
H8B H 0.5000 0.5633 0.5631 0.059 Uiso 1 1 calc GR . . . .
H8C H 0.4568 0.5880 0.6474 0.059 Uiso 1 1 calc GR . . . .
C9 C 0.2775(5) 1.1252(4) 0.2180(4) 0.0238(11) Uani 1 1 d . . . . .
C10 C 0.1639(6) 1.1782(7) 0.2357(7) 0.056(2) Uani 1 1 d . . . . .
H10A H 0.1408 1.1428 0.3012 0.085 Uiso 1 1 calc GR . . . .
H10B H 0.1016 1.1818 0.1937 0.085 Uiso 1 1 calc GR . . . .
H10C H 0.1775 1.2436 0.2233 0.085 Uiso 1 1 calc GR . . . .
C11 C 0.3231(8) 1.1820(7) 0.1171(5) 0.059(2) Uani 1 1 d . . . . .
H11A H 0.3331 1.2476 0.1062 0.088 Uiso 1 1 calc GR . . . .
H11B H 0.2667 1.1850 0.0712 0.088 Uiso 1 1 calc GR . . . .
H11C H 0.3982 1.1494 0.1102 0.088 Uiso 1 1 calc GR . . . .
C12 C 0.2615(6) 1.0218(5) 0.2360(6) 0.0421(16) Uani 1 1 d . . . . .
H12A H 0.3356 0.9900 0.2262 0.063 Uiso 1 1 calc GR . . . .
H12B H 0.2020 1.0242 0.1925 0.063 Uiso 1 1 calc GR . . . .
H12C H 0.2365 0.9854 0.3009 0.063 Uiso 1 1 calc GR . . . .
C13 C 0.3722(8) 1.0523(6) 0.8800(6) 0.054(2) Uani 1 1 d . . . . .
C14 C 0.3263(13) 1.0934(9) 0.9449(8) 0.098(4) Uani 1 1 d . U . . .
H14A H 0.3339 1.0428 1.0100 0.146 Uiso 1 1 calc GR . . . .
H14B H 0.2439 1.1185 0.9298 0.146 Uiso 1 1 calc GR . . . .
H14C H 0.3710 1.1458 0.9375 0.146 Uiso 1 1 calc GR . . . .
C15 C 0.1112(5) 0.6698(5) 0.7929(5) 0.0359(15) Uani 1 1 d . . . . .
C16 C 0.0715(6) 0.5898(5) 0.8763(5) 0.0429(16) Uani 1 1 d . . . . .
H16A H 0.0641 0.5358 0.8621 0.064 Uiso 1 1 calc GR . . . .
H16B H -0.0045 0.6107 0.8949 0.064 Uiso 1 1 calc GR . . . .
H16C H 0.1282 0.5692 0.9279 0.064 Uiso 1 1 calc GR . . . .
C17 C 0.4022(4) 0.5233(4) 0.8951(4) 0.0218(11) Uani 1 1 d . . . . .
C18 C 0.3707(5) 0.4260(4) 0.9588(4) 0.0263(11) Uani 1 1 d . . . . .
H18A H 0.3126 0.4087 0.9276 0.039 Uiso 1 1 calc GR . . . .
H18B H 0.3382 0.4259 1.0167 0.039 Uiso 1 1 calc GR . . . .
H18C H 0.4406 0.3790 0.9743 0.039 Uiso 1 1 calc GR . . . .
C19 C 0.1193(5) 1.3373(4) 0.3935(4) 0.0246(11) Uani 1 1 d . . . . .
C20 C 0.0081(5) 1.3990(5) 0.3849(5) 0.0378(15) Uani 1 1 d . . . . .
H20A H -0.0019 1.4504 0.3203 0.057 Uiso 1 1 calc GR . . . .
H20B H 0.0097 1.4277 0.4283 0.057 Uiso 1 1 calc GR . . . .
H20C H -0.0570 1.3598 0.4004 0.057 Uiso 1 1 calc GR . . . .
N5 N -0.2432(6) 0.5162(5) 1.2530(5) 0.0469(14) Uani 1 1 d . . . . .
C21 C -0.2394(5) 0.5556(5) 1.2985(5) 0.0339(13) Uani 1 1 d . . . . .
C22 C -0.2315(7) 0.6061(7) 1.3573(7) 0.056(2) Uani 1 1 d . . . . .
H22A H -0.2617 0.6742 1.3216 0.084 Uiso 1 1 calc GR . . . .
H22B H -0.1498 0.6010 1.3753 0.084 Uiso 1 1 calc GR . . . .
H22C H -0.2777 0.5764 1.4141 0.084 Uiso 1 1 calc GR . . . .

loop_
_atom_site_aniso_label
_atom_site_aniso_U_11
_atom_site_aniso_U_22
_atom_site_aniso_U_33
_atom_site_aniso_U_23
_atom_site_aniso_U_13
_atom_site_aniso_U_12
Ag1 0.01691(19) 0.0340(2) 0.0392(2) -0.01668(19) 0.00666(16) -0.00232(16)
Ag2 0.0265(2) 0.0307(2) 0.0506(3) -0.0265(2) 0.00716(19) -0.00636(17)
Ag3 0.0358(2) 0.0218(2) 0.0248(2) -0.00799(16) 0.00349(16) -0.01244(16)
Ag4 0.02277(19) 0.01638(19) 0.02078(19) -0.00805(15) 0.00238(14) -0.00227(14)
Ag5 0.0258(2) 0.0234(2) 0.0408(2) -0.01220(18) 0.01814(18) 0.00078(16)
Mo1 0.0200(2) 0.0174(2) 0.01309(19) -0.00974(15) 0.00533(14) -0.00417(15)
Mo2 0.0199(2) 0.0151(2) 0.0234(2) -0.01369(17) 0.00276(15) 0.00048(15)
Mo3 0.00887(18) 0.0247(2) 0.0230(2) -0.01494(17) 0.00041(14) -0.00535(15)
Mo4 0.01635(19) 0.01301(19) 0.0193(2) -0.00990(15) 0.00325(14) -0.00203(14)
Mo5 0.00949(18) 0.0267(2) 0.0228(2) -0.01419(17) -0.00259(14) -0.00395(15)
Mo6 0.01476(19) 0.0245(2) 0.0146(2) -0.01257(16) 0.00454(14) -0.00440(15)
S1 0.0152(5) 0.0203(6) 0.0260(6) -0.0122(5) 0.0110(5) -0.0006(4)
S2 0.0184(5) 0.0173(5) 0.0158(5) -0.0110(4) 0.0033(4) -0.0057(4)
S3 0.0126(5) 0.0178(5) 0.0171(5) -0.0100(4) -0.0016(4) -0.0035(4)
O1 0.038(2) 0.025(2) 0.0172(18) -0.0119(16) 0.0077(16) -0.0057(16)
O2 0.0224(18) 0.0165(17) 0.0193(17) -0.0101(14) 0.0035(14) -0.0033(13)
O3 0.0282(19) 0.0263(19) 0.0149(17) -0.0101(15) -0.0032(14) -0.0051(15)
O4 0.0164(16) 0.0255(19) 0.0220(18) -0.0131(15) 0.0090(14) -0.0083(14)
O5 0.032(2) 0.0190(18) 0.0197(18) -0.0149(15) 0.0073(15) -0.0032(15)
O6 0.033(2) 0.0131(17) 0.035(2) -0.0127(16) 0.0025(17) -0.0010(15)
O7 0.0133(16) 0.0169(17) 0.0274(19) -0.0116(15) 0.0000(14) 0.0015(13)
O8 0.0252(19) 0.0217(19) 0.029(2) -0.0144(16) 0.0002(15) -0.0105(15)
O9 0.0160(18) 0.040(2) 0.034(2) -0.0189(19) -0.0018(15) -0.0091(16)
O10 0.0216(18) 0.0210(18) 0.030(2) -0.0179(16) 0.0020(15) -0.0069(14)
O11 0.0190(19) 0.043(3) 0.038(2) -0.016(2) -0.0090(17) -0.0088(17)
O12 0.037(2) 0.0161(18) 0.035(2) -0.0169(16) -0.0006(17) 0.0016(16)
O13 0.0252(18) 0.0236(19) 0.0235(19) -0.0170(16) 0.0073(15) -0.0006(15)
O14 0.0123(16) 0.029(2) 0.0209(18) -0.0106(15) 0.0063(13) -0.0055(14)
O15 0.0179(17) 0.032(2) 0.0176(17) -0.0146(15) -0.0009(13) -0.0064(15)
O16 0.0182(17) 0.0193(17) 0.0187(17) -0.0093(14) 0.0041(13) -0.0042(13)
O17 0.028(2) 0.039(2) 0.0173(18) -0.0140(17) 0.0078(15) -0.0076(17)
O18 0.0161(17) 0.0221(19) 0.032(2) -0.0129(16) -0.0007(15) 0.0038(14)
O19 0.0046(14) 0.0192(17) 0.0128(16) -0.0109(13) 0.0007(12) -0.0033(12)
N1 0.044(3) 0.052(4) 0.050(4) -0.031(3) 0.007(3) -0.012(3)
N2 0.028(3) 0.037(3) 0.061(4) -0.030(3) 0.014(3) -0.012(2)
N3 0.025(2) 0.024(2) 0.030(2) -0.018(2) 0.0080(19) -0.0051(18)
N4 0.038(3) 0.026(3) 0.054(4) -0.009(2) 0.018(3) 0.002(2)
C1 0.011(2) 0.029(3) 0.028(3) -0.014(2) 0.0058(19) 0.0027(19)
C2 0.037(3) 0.031(3) 0.039(3) -0.023(3) 0.014(3) 0.003(3)
C3 0.026(3) 0.036(3) 0.037(3) -0.015(3) 0.018(2) -0.004(2)
C4 0.015(3) 0.050(4) 0.052(4) -0.017(3) 0.000(3) -0.003(3)
C5 0.018(2) 0.024(3) 0.026(3) -0.020(2) 0.0002(19) -0.0059(19)
C6 0.027(3) 0.050(4) 0.046(4) -0.034(3) -0.003(3) -0.011(3)
C7 0.047(4) 0.044(4) 0.032(3) -0.032(3) 0.011(3) -0.011(3)
C8 0.050(4) 0.024(3) 0.052(4) -0.025(3) -0.013(3) 0.002(3)
C9 0.020(2) 0.028(3) 0.029(3) -0.017(2) -0.009(2) -0.001(2)
C10 0.020(3) 0.077(6) 0.100(7) -0.068(5) -0.017(4) 0.015(3)
C11 0.069(5) 0.071(6) 0.019(3) -0.004(3) -0.012(3) -0.010(4)
C12 0.038(3) 0.042(4) 0.064(5) -0.037(4) -0.016(3) -0.005(3)
C13 0.072(5) 0.060(5) 0.047(4) -0.035(4) 0.027(4) -0.041(4)
C14 0.155(10) 0.092(7) 0.087(7) -0.071(6) 0.072(7) -0.060(7)
C15 0.023(3) 0.043(4) 0.061(4) -0.040(4) 0.004(3) -0.008(3)
C16 0.042(4) 0.038(4) 0.058(4) -0.027(3) 0.004(3) -0.017(3)
C17 0.014(2) 0.029(3) 0.027(3) -0.018(2) 0.0017(19) 0.000(2)
C18 0.026(3) 0.024(3) 0.028(3) -0.011(2) 0.003(2) -0.004(2)
C19 0.023(3) 0.021(3) 0.028(3) -0.010(2) 0.008(2) -0.004(2)
C20 0.015(3) 0.037(3) 0.058(4) -0.020(3) 0.007(3) 0.000(2)
N5 0.042(3) 0.045(4) 0.060(4) -0.029(3) -0.002(3) -0.007(3)
C21 0.022(3) 0.035(3) 0.043(4) -0.015(3) 0.000(2) -0.003(2)
C22 0.040(4) 0.075(6) 0.081(6) -0.062(5) 0.006(4) 0.000(4)

loop_
_atom_type_symbol
_atom_type_description
_atom_type_scat_dispersion_real
_atom_type_scat_dispersion_imag
_atom_type_scat_source
C C 0.0181 0.0091 'International Tables Vol C Tables 4.2.6.8 and 6.1.1.4'
H H 0.0000 0.0000 'International Tables Vol C Tables 4.2.6.8 and 6.1.1.4'
Ag Ag 0.1306 4.2820 'International Tables Vol C Tables 4.2.6.8 and 6.1.1.4'
Mo Mo -0.0483 2.7339 'International Tables Vol C Tables 4.2.6.8 and 6.1.1.4'
N N 0.0311 0.0180 'International Tables Vol C Tables 4.2.6.8 and 6.1.1.4'
O O 0.0492 0.0322 'International Tables Vol C Tables 4.2.6.8 and 6.1.1.4'
S S 0.3331 0.5567 'International Tables Vol C Tables 4.2.6.8 and 6.1.1.4'

loop_
_geom_angle_atom_site_label_1
_geom_angle_atom_site_label_2
_geom_angle_atom_site_label_3
_geom_angle
_geom_angle_site_symmetry_1
_geom_angle_site_symmetry_3
_geom_angle_publ_flag
Ag4 Ag1 Ag2 98.633(16) 2_676 . ?
S1 Ag1 Ag2 47.43(3) . . ?
S1 Ag1 Ag4 89.61(3) . 2_676 ?
S1 Ag1 S3 122.48(4) . 2_676 ?
S1 Ag1 O1 98.40(9) . . ?
S3 Ag1 Ag2 93.32(3) 2_676 . ?
S3 Ag1 Ag4 51.14(3) 2_676 2_676 ?
S3 Ag1 O1 97.87(9) 2_676 . ?
O1 Ag1 Ag2 65.05(8) . . ?
O1 Ag1 Ag4 145.70(8) . 2_676 ?
N1 Ag1 Ag2 142.74(16) . . ?
N1 Ag1 Ag4 117.13(16) . 2_676 ?
N1 Ag1 S1 118.74(17) . . ?
N1 Ag1 S3 116.61(17) . 2_676 ?
N1 Ag1 O1 88.05(18) . . ?
Ag1 Ag2 Ag4 82.324(13) . . ?
Ag3 Ag2 Ag1 62.602(13) . . ?
Ag3 Ag2 Ag4 88.096(14) . . ?
S1 Ag2 Ag1 47.59(3) . . ?
S1 Ag2 Ag3 108.70(3) . . ?
S1 Ag2 Ag4 71.86(3) . . ?
S1 Ag2 S2 109.40(4) . . ?
S2 Ag2 Ag1 90.21(3) . . ?
S2 Ag2 Ag3 53.45(3) . . ?
S2 Ag2 Ag4 44.68(3) . . ?
N2 Ag2 Ag1 122.79(16) . . ?
N2 Ag2 Ag3 95.44(16) . . ?
N2 Ag2 Ag4 153.20(15) . . ?
N2 Ag2 S1 130.82(14) . . ?
N2 Ag2 S2 119.32(14) . . ?
S2 Ag3 Ag2 50.57(3) . . ?
S3 Ag3 Ag2 95.99(3) 2_676 . ?
S3 Ag3 S2 86.79(4) 2_676 . ?
N3 Ag3 Ag2 96.84(13) . . ?
N3 Ag3 S2 116.38(13) . . ?
N3 Ag3 S3 156.63(13) . 2_676 ?
Ag1 Ag4 Ag2 171.000(17) 2_676 . ?
Ag1 Ag4 Ag4 87.530(16) 2_676 2_676 ?
Ag1 Ag4 Ag5 100.637(16) 2_676 . ?
Ag1 Ag4 Ag5 77.111(14) 2_676 2_676 ?
Ag4 Ag4 Ag2 90.210(16) 2_676 . ?
Ag5 Ag4 Ag2 94.456(14) 2_676 . ?
Ag5 Ag4 Ag2 85.589(13) . . ?
Ag5 Ag4 Ag4 55.233(13) 2_676 2_676 ?
Ag5 Ag4 Ag4 58.886(14) . 2_676 ?
Ag5 Ag4 Ag5 114.119(14) . 2_676 ?
S2 Ag4 Ag1 121.94(3) . 2_676 ?
S2 Ag4 Ag2 49.33(3) . . ?
S2 Ag4 Ag4 90.32(3) . 2_676 ?
S2 Ag4 Ag5 55.39(3) . 2_676 ?
S2 Ag4 Ag5 126.73(3) . . ?
S2 Ag4 S3 174.22(4) . . ?
S3 Ag4 Ag1 54.13(3) . 2_676 ?
S3 Ag4 Ag2 134.76(3) . . ?
S3 Ag4 Ag4 93.63(3) . 2_676 ?
S3 Ag4 Ag5 124.13(3) . 2_676 ?
S3 Ag4 Ag5 59.04(3) . . ?
Ag4 Ag5 Ag4 65.880(14) . 2_676 ?
S1 Ag5 Ag4 85.10(3) . 2_676 ?
S1 Ag5 Ag4 78.02(3) . . ?
S1 Ag5 S2 129.55(4) . 2_676 ?
S1 Ag5 S3 121.57(4) . . ?
S2 Ag5 Ag4 47.23(3) 2_676 2_676 ?
S2 Ag5 Ag4 92.80(3) 2_676 . ?
S2 Ag5 S3 81.89(3) 2_676 . ?
S3 Ag5 Ag4 92.31(3) . 2_676 ?
S3 Ag5 Ag4 48.96(3) . . ?
N4 Ag5 Ag4 143.22(18) . . ?
N4 Ag5 Ag4 148.95(17) . 2_676 ?
N4 Ag5 S1 108.16(14) . . ?
N4 Ag5 S2 108.06(15) . 2_676 ?
N4 Ag5 S3 103.29(16) . . ?
O1 Mo1 O2 103.14(17) . . ?
O1 Mo1 O3 103.50(18) . . ?
O1 Mo1 O4 103.44(18) . . ?
O1 Mo1 O5 104.27(17) . . ?
O1 Mo1 O19 178.81(16) . . ?
O2 Mo1 O3 84.21(16) . . ?
O2 Mo1 O19 75.84(13) . . ?
O3 Mo1 O19 75.85(12) . . ?
O4 Mo1 O2 87.06(15) . . ?
O4 Mo1 O3 152.92(15) . . ?
O4 Mo1 O19 77.17(12) . . ?
O5 Mo1 O2 152.39(15) . . ?
O5 Mo1 O3 86.25(17) . . ?
O5 Mo1 O4 89.80(17) . . ?
O5 Mo1 O19 76.72(13) . . ?
O2 Mo2 O10 86.77(16) . . ?
O2 Mo2 O13 152.96(15) . . ?
O2 Mo2 O18 90.20(16) . . ?
O2 Mo2 O19 77.16(13) . . ?
O10 Mo2 O13 84.09(16) . . ?
O10 Mo2 O19 75.98(12) . . ?
O12 Mo2 O2 104.28(18) . . ?
O12 Mo2 O10 102.18(18) . . ?
O12 Mo2 O13 102.51(18) . . ?
O12 Mo2 O18 104.43(18) . . ?
O12 Mo2 O19 177.67(16) . . ?
O13 Mo2 O19 75.95(12) . . ?
O18 Mo2 O10 153.13(15) . . ?
O18 Mo2 O13 86.65(16) . . ?
O18 Mo2 O19 77.31(13) . . ?
O4 Mo3 O19 76.30(12) . . ?
O7 Mo3 O4 84.15(15) . . ?
O7 Mo3 O19 75.67(12) . . ?
O9 Mo3 O4 102.00(18) . . ?
O9 Mo3 O7 103.09(18) . . ?
O9 Mo3 O10 103.66(19) . . ?
O9 Mo3 O15 104.31(18) . . ?
O9 Mo3 O19 177.95(16) . . ?
O10 Mo3 O4 86.63(16) . . ?
O10 Mo3 O7 152.97(15) . . ?
O10 Mo3 O19 77.47(13) . . ?
O15 Mo3 O4 153.54(15) . . ?
O15 Mo3 O7 87.25(16) . . ?
O15 Mo3 O10 89.86(16) . . ?
O15 Mo3 O19 77.33(12) . . ?
O5 Mo4 O19 75.90(12) . . ?
O6 Mo4 O5 102.52(17) . . ?
O6 Mo4 O7 105.24(18) . . ?
O6 Mo4 O8 101.19(18) . . ?
O6 Mo4 O16 104.26(18) . . ?
O6 Mo4 O19 177.12(16) . . ?
O7 Mo4 O5 86.32(16) . . ?
O7 Mo4 O8 153.31(15) . . ?
O7 Mo4 O19 77.15(12) . . ?
O8 Mo4 O5 84.41(16) . . ?
O8 Mo4 O19 76.33(13) . . ?
O16 Mo4 O5 152.99(15) . . ?
O16 Mo4 O7 89.96(15) . . ?
O16 Mo4 O8 87.09(16) . . ?
O16 Mo4 O19 77.19(13) . . ?
O3 Mo5 O8 89.25(17) . . ?
O3 Mo5 O14 152.79(15) . . ?
O3 Mo5 O18 88.03(17) . . ?
O3 Mo5 O19 77.13(13) . . ?
O8 Mo5 O14 86.00(16) . . ?
O8 Mo5 O18 153.32(16) . . ?
O8 Mo5 O19 76.80(13) . . ?
O11 Mo5 O3 104.19(19) . . ?
O11 Mo5 O8 102.61(19) . . ?
O11 Mo5 O14 102.99(18) . . ?
O11 Mo5 O18 103.8(2) . . ?
O11 Mo5 O19 178.58(17) . . ?
O14 Mo5 O19 75.70(12) . . ?
O18 Mo5 O14 84.40(16) . . ?
O18 Mo5 O19 76.73(13) . . ?
O13 Mo6 O14 89.99(17) . . ?
O13 Mo6 O15 87.35(16) . . ?
O13 Mo6 O16 153.13(15) . . ?
O13 Mo6 O19 77.68(13) . . ?
O14 Mo6 O15 152.94(15) . . ?
O14 Mo6 O16 86.10(16) . . ?
O14 Mo6 O19 77.09(12) . . ?
O15 Mo6 O16 84.24(15) . . ?
O15 Mo6 O19 76.04(12) . . ?
O16 Mo6 O19 75.54(13) . . ?
O17 Mo6 O13 104.47(18) . . ?
O17 Mo6 O14 102.68(18) . . ?
O17 Mo6 O15 104.06(17) . . ?
O17 Mo6 O16 102.32(18) . . ?
O17 Mo6 O19 177.85(16) . . ?
Ag1 S1 Ag5 101.74(5) . . ?
Ag2 S1 Ag1 84.97(4) . . ?
Ag2 S1 Ag5 124.29(5) . . ?
C1 S1 Ag1 108.23(18) . . ?
C1 S1 Ag2 115.83(18) . . ?
C1 S1 Ag5 114.04(18) . . ?
Ag2 S2 Ag3 75.98(3) . . ?
Ag2 S2 Ag5 133.09(5) . 2_676 ?
Ag4 S2 Ag2 85.99(4) . . ?
Ag4 S2 Ag3 130.67(5) . . ?
Ag4 S2 Ag5 77.38(3) . 2_676 ?
Ag5 S2 Ag3 82.39(3) 2_676 . ?
C5 S2 Ag2 116.28(16) . . ?
C5 S2 Ag3 118.32(17) . . ?
C5 S2 Ag4 110.88(17) . . ?
C5 S2 Ag5 110.63(16) . 2_676 ?
Ag1 S3 Ag5 124.09(4) 2_676 . ?
Ag3 S3 Ag1 85.89(4) 2_676 2_676 ?
Ag3 S3 Ag5 84.53(4) 2_676 . ?
Ag4 S3 Ag1 74.73(3) . 2_676 ?
Ag4 S3 Ag3 132.07(5) . 2_676 ?
Ag4 S3 Ag5 72.01(3) . . ?
C9 S3 Ag1 112.10(18) . 2_676 ?
C9 S3 Ag3 117.64(18) . 2_676 ?
C9 S3 Ag4 110.27(18) . . ?
C9 S3 Ag5 121.04(18) . . ?
Mo1 O1 Ag1 136.53(19) . . ?
Mo2 O2 Mo1 117.38(18) . . ?
Mo5 O3 Mo1 116.98(17) . . ?
Mo1 O4 Mo3 116.54(16) . . ?
Mo1 O5 Mo4 116.81(17) . . ?
Mo4 O7 Mo3 116.64(17) . . ?
Mo5 O8 Mo4 116.53(17) . . ?
Mo3 O10 Mo2 116.40(17) . . ?
Mo6 O13 Mo2 116.56(17) . . ?
Mo6 O14 Mo5 116.90(17) . . ?
Mo3 O15 Mo6 116.69(17) . . ?
Mo4 O16 Mo6 116.97(18) . . ?
Mo2 O18 Mo5 116.55(18) . . ?
Mo2 O19 Mo1 89.63(10) . . ?
Mo2 O19 Mo5 89.18(10) . . ?
Mo3 O19 Mo1 89.98(10) . . ?
Mo3 O19 Mo2 90.14(10) . . ?
Mo3 O19 Mo5 179.32(15) . . ?
Mo3 O19 Mo6 89.75(10) . . ?
Mo4 O19 Mo1 90.43(10) . . ?
Mo4 O19 Mo2 179.53(14) . . ?
Mo4 O19 Mo3 90.33(10) . . ?
Mo4 O19 Mo5 90.35(10) . . ?
Mo4 O19 Mo6 90.30(11) . . ?
Mo5 O19 Mo1 89.97(10) . . ?
Mo6 O19 Mo1 179.23(15) . . ?
Mo6 O19 Mo2 89.65(10) . . ?
Mo6 O19 Mo5 90.29(10) . . ?
C13 N1 Ag1 162.1(7) . . ?
C15 N2 Ag2 158.9(6) . . ?
C17 N3 Ag3 171.9(4) . . ?
C19 N4 Ag5 159.0(5) . . ?
C2 C1 S1 108.0(4) . . ?
C2 C1 C3 110.9(5) . . ?
C2 C1 C4 111.0(5) . . ?
C3 C1 S1 108.1(4) . . ?
C4 C1 S1 107.1(4) . . ?
C4 C1 C3 111.6(5) . . ?
C6 C5 S2 108.5(4) . . ?
C6 C5 C7 111.0(5) . . ?
C6 C5 C8 111.0(5) . . ?
C7 C5 S2 108.8(4) . . ?
C8 C5 S2 106.8(4) . . ?
C8 C5 C7 110.6(5) . . ?
C10 C9 S3 107.6(4) . . ?
C10 C9 C11 111.7(6) . . ?
C11 C9 S3 105.9(4) . . ?
C12 C9 S3 109.5(4) . . ?
C12 C9 C10 111.9(6) . . ?
C12 C9 C11 110.0(6) . . ?
N1 C13 C14 178.6(11) . . ?
N2 C15 C16 179.1(7) . . ?
N3 C17 C18 178.8(6) . . ?
N4 C19 C20 178.0(7) . . ?
N5 C21 C22 178.6(7) . . ?

loop_
_geom_bond_atom_site_label_1
_geom_bond_atom_site_label_2
_geom_bond_distance
_geom_bond_site_symmetry_2
_geom_bond_publ_flag
Ag1 Ag2 3.3044(6) . ?
Ag1 Ag4 2.9723(5) 2_676 ?
Ag1 S1 2.4494(14) . ?
Ag1 S3 2.4969(12) 2_676 ?
Ag1 O1 2.815(4) . ?
Ag1 N1 2.258(6) . ?
Ag2 Ag3 3.2134(6) . ?
Ag2 Ag4 3.3648(6) . ?
Ag2 S1 2.4431(13) . ?
Ag2 S2 2.5583(12) . ?
Ag2 N2 2.205(5) . ?
Ag3 S2 2.6607(12) . ?
Ag3 S3 2.4745(11) 2_676 ?
Ag3 N3 2.136(5) . ?
Ag4 Ag1 2.9724(5) 2_676 ?
Ag4 Ag4 3.3612(7) 2_676 ?
Ag4 Ag5 3.0253(5) . ?
Ag4 Ag5 3.1530(6) 2_676 ?
Ag4 S2 2.3718(12) . ?
Ag4 S3 2.3991(12) . ?
Ag5 Ag4 3.1530(6) 2_676 ?
Ag5 S1 2.4753(12) . ?
Ag5 S2 2.6593(12) 2_676 ?
Ag5 S3 2.7276(12) . ?
Ag5 N4 2.291(5) . ?
Mo1 O1 1.693(4) . ?
Mo1 O2 1.952(3) . ?
Mo1 O3 1.961(4) . ?
Mo1 O4 1.899(4) . ?
Mo1 O5 1.895(4) . ?
Mo1 O19 2.328(3) . ?
Mo2 O2 1.885(3) . ?
Mo2 O10 1.968(4) . ?
Mo2 O12 1.683(4) . ?
Mo2 O13 1.970(4) . ?
Mo2 O18 1.903(4) . ?
Mo2 O19 2.324(3) . ?
Mo3 O4 1.962(4) . ?
Mo3 O7 1.961(3) . ?
Mo3 O9 1.683(4) . ?
Mo3 O10 1.897(4) . ?
Mo3 O15 1.890(4) . ?
Mo3 O19 2.317(3) . ?
Mo4 O5 1.968(4) . ?
Mo4 O6 1.694(4) . ?
Mo4 O7 1.892(3) . ?
Mo4 O8 1.956(4) . ?
Mo4 O16 1.889(3) . ?
Mo4 O19 2.308(3) . ?
Mo5 O3 1.896(4) . ?
Mo5 O8 1.907(4) . ?
Mo5 O11 1.680(4) . ?
Mo5 O14 1.968(4) . ?
Mo5 O18 1.934(4) . ?
Mo5 O19 2.324(3) . ?
Mo6 O13 1.880(4) . ?
Mo6 O14 1.896(4) . ?
Mo6 O15 1.954(3) . ?
Mo6 O16 1.961(4) . ?
Mo6 O17 1.684(4) . ?
Mo6 O19 2.321(3) . ?
S1 C1 1.868(5) . ?
S2 Ag5 2.6593(12) 2_676 ?
S2 C5 1.866(5) . ?
S3 Ag1 2.4969(12) 2_676 ?
S3 Ag3 2.4746(11) 2_676 ?
S3 C9 1.859(5) . ?
N1 C13 1.117(10) . ?
N2 C15 1.139(9) . ?
N3 C17 1.146(7) . ?
N4 C19 1.124(8) . ?
C1 C2 1.513(8) . ?
C1 C3 1.517(8) . ?
C1 C4 1.516(8) . ?
C5 C6 1.514(7) . ?
C5 C7 1.517(8) . ?
C5 C8 1.516(8) . ?
C9 C10 1.519(8) . ?
C9 C11 1.519(9) . ?
C9 C12 1.510(8) . ?
C13 C14 1.462(11) . ?
C15 C16 1.431(10) . ?
C17 C18 1.449(8) . ?
C19 C20 1.449(7) . ?
N5 C21 1.122(9) . ?
C21 C22 1.452(10) . ?
